data_4515016
loop_
_publ_author_name
'Huang, Po-Ju'
'Garcia, John V.'
'Fenwick, Aidan'
'Wu, Guang'
'Ford, Peter C.'

_publ_section_title
;
 Nitric Oxide Uncaging from a Hydrophobic Chromium(III) PhotoNORM: Visible
 and Near-Infrared Photochemistry in Biocompatible Polymer Disks.
;
_journal_issue 5
_journal_name_full 'ACS omega'
_journal_page_first 9181
_journal_page_last 9187
_journal_paper_doi 10.1021/acsomega.9b00592
_journal_volume 4
_journal_year 2019
_chemical_formula_sum 'C25 H38 B Cl2 Cr F4 N6 O4'
_chemical_formula_weight 696.32
_space_group_crystal_system triclinic
_space_group_IT_number 2
_space_group_name_Hall '-P 1'
_space_group_name_H-M_alt 'P -1'
_symmetry_space_group_name_Hall '-P 1'
_symmetry_space_group_name_H-M 'P -1'
_atom_sites_solution_hydrogens mixed
_audit_creation_method SHELXL-2014
_cell_angle_alpha 80.745(4)
_cell_angle_beta 73.030(4)
_cell_angle_gamma 79.087(4)
_cell_formula_units_Z 2
_cell_length_a 9.1893(11)
_cell_length_b 11.7329(14)
_cell_length_c 15.259(2)
_cell_measurement_reflns_used 586
_cell_measurement_temperature 100(2)
_cell_measurement_theta_max 28.9
_cell_measurement_theta_min 1.38
_cell_volume 1535.3(3)
_computing_structure_refinement 'SHELXL-2014 (Sheldrick, 2014)'
_diffrn_ambient_temperature 100(2)
_diffrn_measured_fraction_theta_full 0.999
_diffrn_measured_fraction_theta_max 0.990
_diffrn_measurement_device_type 'Bruker Kappa Apex'
_diffrn_measurement_method 'omega scan'
_diffrn_radiation_type MoK\a
_diffrn_radiation_wavelength 0.71073
_diffrn_reflns_av_R_equivalents 0.0247
_diffrn_reflns_av_unetI/netI 0.0548
_diffrn_reflns_Laue_measured_fraction_full 0.999
_diffrn_reflns_Laue_measured_fraction_max 0.990
_diffrn_reflns_limit_h_max 11
_diffrn_reflns_limit_h_min -10
_diffrn_reflns_limit_k_max 15
_diffrn_reflns_limit_k_min -15
_diffrn_reflns_limit_l_max 19
_diffrn_reflns_limit_l_min -9
_diffrn_reflns_number 11331
_diffrn_reflns_point_group_measured_fraction_full 0.999
_diffrn_reflns_point_group_measured_fraction_max 0.990
_diffrn_reflns_theta_full 25.242
_diffrn_reflns_theta_max 27.301
_diffrn_reflns_theta_min 1.779
_exptl_absorpt_coefficient_mu 0.613
_exptl_absorpt_correction_T_max 0.7455
_exptl_absorpt_correction_T_min 0.6737
_exptl_absorpt_correction_type multi-scan
_exptl_absorpt_process_details sadabs
_exptl_crystal_colour pale_orange
_exptl_crystal_density_diffrn 1.506
_exptl_crystal_description plate
_exptl_crystal_F_000 722
_exptl_crystal_size_max 0.200
_exptl_crystal_size_mid 0.100
_exptl_crystal_size_min 0.050
_refine_diff_density_max 1.069
_refine_diff_density_min -0.974
_refine_diff_density_rms 0.086
_refine_ls_extinction_method none
_refine_ls_goodness_of_fit_ref 1.043
_refine_ls_hydrogen_treatment mixed
_refine_ls_matrix_type full
_refine_ls_number_parameters 409
_refine_ls_number_reflns 6835
_refine_ls_number_restraints 0
_refine_ls_restrained_S_all 1.043
_refine_ls_R_factor_all 0.0762
_refine_ls_R_factor_gt 0.0495
_refine_ls_shift/su_max 0.000
_refine_ls_shift/su_mean 0.000
_refine_ls_structure_factor_coef Fsqd
_refine_ls_weighting_details 'w=1/[\s^2^(Fo^2^)+(0.0587P)^2^+1.9378P] where P=(Fo^2^+2Fc^2^)/3'
_refine_ls_weighting_scheme calc
_refine_ls_wR_factor_gt 0.1204
_refine_ls_wR_factor_ref 0.1343
_reflns_Friedel_coverage 0.000
_reflns_number_gt 5060
_reflns_number_total 6835
_reflns_threshold_expression 'I > 2\s(I)'
_cod_data_source_file ao9b00592_si_004.cif
_cod_data_source_block 06232014_1_0m
_cod_database_code 4515016
_shelx_space_group_comment
;
The symmetry employed for this shelxl refinement is uniquely defined
by the following loop, which should always be used as a source of
symmetry information in preference to the above space-group names.
They are only intended as comments.
;
_shelx_estimated_absorpt_t_min 0.887
_shelx_estimated_absorpt_t_max 0.970
_shelxl_version_number 2014-3

loop_
_space_group_symop_operation_xyz
'x, y, z'
'-x, -y, -z'

loop_
_atom_site_label
_atom_site_type_symbol
_atom_site_fract_x
_atom_site_fract_y
_atom_site_fract_z
_atom_site_U_iso_or_equiv
_atom_site_adp_type
_atom_site_occupancy
_atom_site_site_symmetry_order
_atom_site_calc_flag
_atom_site_refinement_flags_posn
_atom_site_refinement_flags_adp
_atom_site_refinement_flags_occupancy
B1 B 0.1933(4) 0.5551(3) 0.2719(2) 0.0200(7) Uani 1 1 d . . .
C1 C 0.9220(4) 0.2444(3) 0.5043(2) 0.0251(7) Uani 1 1 d . . .
H1A H 0.9969 0.2860 0.4568 0.038 Uiso 1 1 calc R U .
H1B H 0.9451 0.1609 0.4968 0.038 Uiso 1 1 calc R U .
H1C H 0.9279 0.2554 0.5654 0.038 Uiso 1 1 calc R U .
C2 C 0.7602(3) 0.2924(3) 0.4948(2) 0.0182(6) Uani 1 1 d . . .
H2A H 0.7577 0.2828 0.4313 0.022 Uiso 1 1 calc R U .
C3 C 0.8251(3) 0.4937(3) 0.4404(2) 0.0174(6) Uani 1 1 d . . .
H3A H 0.8397 0.4757 0.3769 0.021 Uiso 1 1 calc R U .
H3B H 0.9266 0.4770 0.4538 0.021 Uiso 1 1 calc R U .
C4 C 0.7590(3) 0.6212(3) 0.4481(2) 0.0181(6) Uani 1 1 d . . .
H4A H 0.7512 0.6405 0.5103 0.022 Uiso 1 1 calc R U .
H4B H 0.8275 0.6710 0.4021 0.022 Uiso 1 1 calc R U .
C5 C 0.5157(3) 0.7619(3) 0.4533(2) 0.0165(6) Uani 1 1 d . . .
H5 H 0.4987 0.7649 0.5207 0.020 Uiso 1 1 calc R U .
C6 C 0.3573(3) 0.7766(3) 0.4360(2) 0.0182(6) Uani 1 1 d . . .
H6A H 0.3136 0.8606 0.4348 0.022 Uiso 1 1 calc R U .
H6B H 0.3713 0.7539 0.3740 0.022 Uiso 1 1 calc R U .
C7 C 0.6062(3) 0.8593(3) 0.4022(2) 0.0184(6) Uani 1 1 d . . .
C8 C 0.6072(4) 0.9031(3) 0.3120(2) 0.0268(7) Uani 1 1 d . . .
H8 H 0.5502 0.8717 0.2813 0.032 Uiso 1 1 calc R U .
C9 C 0.6901(5) 0.9918(3) 0.2667(3) 0.0403(9) Uani 1 1 d . . .
H9 H 0.6903 1.0207 0.2048 0.048 Uiso 1 1 calc R U .
C10 C 0.7728(5) 1.0387(3) 0.3106(3) 0.0409(10) Uani 1 1 d . . .
H10 H 0.8285 1.1006 0.2794 0.049 Uiso 1 1 calc R U .
C11 C 0.7742(4) 0.9955(3) 0.3995(3) 0.0396(9) Uani 1 1 d . . .
H11 H 0.8327 1.0264 0.4296 0.048 Uiso 1 1 calc R U .
C12 C 0.6902(4) 0.9068(3) 0.4455(2) 0.0325(8) Uani 1 1 d . . .
H12 H 0.6903 0.8783 0.5074 0.039 Uiso 1 1 calc R U .
C13 C 0.6769(3) 0.5092(3) 0.0257(2) 0.0156(6) Uani 1 1 d . . .
H13A H 0.6723 0.5527 -0.0349 0.019 Uiso 1 1 calc R U .
H13B H 0.5708 0.5133 0.0667 0.019 Uiso 1 1 calc R U .
C14 C 0.7301(3) 0.6920(3) 0.0680(2) 0.0169(6) Uani 1 1 d . . .
H14 H 0.7423 0.7290 0.0030 0.020 Uiso 1 1 calc R U .
C15 C 0.8397(3) 0.7386(3) 0.1082(2) 0.0173(6) Uani 1 1 d . . .
H15A H 0.7936 0.8184 0.1244 0.021 Uiso 1 1 calc R U .
H15B H 0.8476 0.6888 0.1660 0.021 Uiso 1 1 calc R U .
C16 C 1.0013(3) 0.7429(2) 0.0449(2) 0.0165(6) Uani 1 1 d . . .
H16 H 0.9912 0.7691 -0.0191 0.020 Uiso 1 1 calc R U .
C17 C 0.5642(3) 0.7256(3) 0.1221(2) 0.0233(7) Uani 1 1 d . . .
H17A H 0.4957 0.6970 0.0948 0.035 Uiso 1 1 calc R U .
H17B H 0.5399 0.8108 0.1202 0.035 Uiso 1 1 calc R U .
H17C H 0.5499 0.6906 0.1863 0.035 Uiso 1 1 calc R U .
C18 C 1.2533(3) 0.6167(3) -0.01423(19) 0.0150(6) Uani 1 1 d . . .
H18A H 1.3141 0.6525 0.0150 0.018 Uiso 1 1 calc R U .
H18B H 1.2549 0.6612 -0.0753 0.018 Uiso 1 1 calc R U .
C19 C 1.0842(3) 0.8295(2) 0.0687(2) 0.0181(6) Uani 1 1 d . . .
C20 C 1.0733(4) 0.8430(3) 0.1594(2) 0.0237(7) Uani 1 1 d . . .
H20 H 1.0107 0.7986 0.2088 0.028 Uiso 1 1 calc R U .
C21 C 1.1536(4) 0.9212(3) 0.1781(3) 0.0310(8) Uani 1 1 d . . .
H21 H 1.1451 0.9306 0.2402 0.037 Uiso 1 1 calc R U .
C22 C 1.2460(4) 0.9856(3) 0.1066(3) 0.0320(8) Uani 1 1 d . . .
H22 H 1.3014 1.0386 0.1196 0.038 Uiso 1 1 calc R U .
C23 C 1.2575(4) 0.9726(3) 0.0167(3) 0.0299(8) Uani 1 1 d . . .
H23 H 1.3211 1.0164 -0.0325 0.036 Uiso 1 1 calc R U .
C24 C 1.1760(4) 0.8956(3) -0.0020(2) 0.0243(7) Uani 1 1 d . . .
H24 H 1.1831 0.8880 -0.0642 0.029 Uiso 1 1 calc R U .
C25 C 0.3302(5) 0.2454(3) 0.2422(3) 0.0407(9) Uani 1 1 d . . .
H25A H 0.2397 0.2998 0.2304 0.049 Uiso 1 1 calc R U .
H25B H 0.3791 0.2850 0.2762 0.049 Uiso 1 1 calc R U .
Cl1 Cl 0.46058(11) 0.21582(8) 0.13700(7) 0.0382(2) Uani 1 1 d . . .
Cl2 Cl 0.26767(12) 0.11941(9) 0.31139(7) 0.0445(3) Uani 1 1 d . . .
Cr1 Cr 0.5000 0.5000 0.5000 0.01043(15) Uani 1 2 d S . P
Cr2 Cr 1.0000 0.5000 0.0000 0.01016(15) Uani 1 2 d S . P
F1 F 0.2521(2) 0.64525(17) 0.29271(13) 0.0315(5) Uani 1 1 d . . .
F2 F 0.2821(2) 0.51942(17) 0.18737(12) 0.0274(4) Uani 1 1 d . . .
F3 F 0.1933(2) 0.46299(16) 0.34239(12) 0.0258(4) Uani 1 1 d . . .
F4 F 0.0432(2) 0.59342(18) 0.26542(13) 0.0310(5) Uani 1 1 d . . .
H1 H 0.717(4) 0.429(3) 0.553(3) 0.026(11) Uiso 1 1 d . . .
H2 H 0.623(4) 0.642(3) 0.377(3) 0.022(9) Uiso 1 1 d . . .
H3 H 0.761(4) 0.533(3) 0.120(2) 0.013(8) Uiso 1 1 d . . .
H4 H 1.094(3) 0.606(3) 0.093(2) 0.005(8) Uiso 1 1 d . . .
N1 N 0.7179(3) 0.4198(2) 0.50709(18) 0.0152(5) Uani 1 1 d . . .
N2 N 0.6034(3) 0.6439(2) 0.43159(17) 0.0147(5) Uani 1 1 d . . .
N3 N 0.7742(3) 0.5622(2) 0.06644(17) 0.0128(5) Uani 1 1 d . . .
N4 N 1.0917(3) 0.6216(2) 0.04453(17) 0.0132(5) Uani 1 1 d . . .
N5 N 0.5817(3) 0.4833(2) 0.30504(17) 0.0216(6) Uani 1 1 d . . .
N6 N 0.9367(3) 0.4007(3) 0.18916(18) 0.0293(7) Uani 1 1 d . . .
O1 O 0.5277(2) 0.42893(18) 0.38720(13) 0.0171(4) Uani 1 1 d . . .
O2 O 0.5898(3) 0.4277(2) 0.24252(14) 0.0262(5) Uani 1 1 d . . .
O3 O 1.0285(2) 0.38670(18) 0.10618(13) 0.0167(4) Uani 1 1 d . . .
O4 O 0.9617(3) 0.3229(2) 0.24810(16) 0.0337(6) Uani 1 1 d . . .

loop_
_atom_site_aniso_label
_atom_site_aniso_U_11
_atom_site_aniso_U_22
_atom_site_aniso_U_33
_atom_site_aniso_U_23
_atom_site_aniso_U_13
_atom_site_aniso_U_12
B1 0.0197(17) 0.0268(19) 0.0135(15) -0.0010(14) -0.0043(13) -0.0049(15)
C1 0.0160(15) 0.0262(17) 0.0336(18) -0.0057(14) -0.0086(13) 0.0006(13)
C2 0.0145(14) 0.0198(15) 0.0209(15) -0.0051(12) -0.0049(12) -0.0013(12)
C3 0.0104(13) 0.0235(16) 0.0171(14) -0.0014(12) -0.0016(11) -0.0041(12)
C4 0.0137(14) 0.0217(16) 0.0198(15) 0.0006(12) -0.0032(11) -0.0093(12)
C5 0.0160(14) 0.0190(15) 0.0156(14) -0.0010(12) -0.0051(11) -0.0048(12)
C6 0.0178(15) 0.0194(15) 0.0180(14) 0.0001(12) -0.0063(12) -0.0037(12)
C7 0.0198(15) 0.0157(15) 0.0174(14) -0.0046(12) -0.0002(12) -0.0026(12)
C8 0.0335(19) 0.0268(18) 0.0197(16) 0.0006(14) -0.0044(14) -0.0103(15)
C9 0.047(2) 0.035(2) 0.032(2) 0.0082(17) -0.0014(17) -0.0148(18)
C10 0.042(2) 0.0204(18) 0.049(2) -0.0042(17) 0.0105(19) -0.0149(16)
C11 0.036(2) 0.037(2) 0.050(2) -0.0194(19) -0.0010(18) -0.0194(17)
C12 0.037(2) 0.039(2) 0.0270(18) -0.0072(16) -0.0066(15) -0.0169(17)
C13 0.0112(13) 0.0227(15) 0.0154(14) -0.0044(12) -0.0051(11) -0.0044(11)
C14 0.0146(14) 0.0183(15) 0.0202(14) -0.0033(12) -0.0072(12) -0.0033(11)
C15 0.0149(14) 0.0174(15) 0.0216(15) -0.0079(12) -0.0053(12) -0.0019(11)
C16 0.0174(14) 0.0147(14) 0.0195(14) -0.0021(12) -0.0084(12) -0.0016(11)
C17 0.0153(15) 0.0233(16) 0.0310(17) -0.0063(14) -0.0046(13) -0.0019(13)
C18 0.0112(13) 0.0202(15) 0.0151(13) -0.0029(12) -0.0030(11) -0.0062(11)
C19 0.0174(14) 0.0117(14) 0.0270(16) -0.0019(12) -0.0095(12) -0.0013(11)
C20 0.0281(17) 0.0210(16) 0.0265(16) -0.0037(13) -0.0115(14) -0.0071(13)
C21 0.0340(19) 0.0305(19) 0.037(2) -0.0114(16) -0.0151(16) -0.0098(16)
C22 0.0295(19) 0.0192(17) 0.054(2) -0.0100(16) -0.0179(17) -0.0051(14)
C23 0.0274(18) 0.0178(16) 0.042(2) 0.0027(15) -0.0063(16) -0.0085(14)
C24 0.0252(17) 0.0204(16) 0.0273(17) -0.0002(13) -0.0067(14) -0.0064(13)
C25 0.036(2) 0.031(2) 0.051(2) -0.0113(18) -0.0023(18) -0.0055(17)
Cl1 0.0361(5) 0.0406(5) 0.0375(5) -0.0023(4) -0.0066(4) -0.0123(4)
Cl2 0.0489(6) 0.0488(6) 0.0311(5) -0.0062(4) -0.0041(4) -0.0053(5)
Cr1 0.0090(3) 0.0164(3) 0.0063(3) -0.0006(2) -0.0020(2) -0.0036(2)
Cr2 0.0092(3) 0.0141(3) 0.0086(3) -0.0006(2) -0.0037(2) -0.0036(2)
F1 0.0412(12) 0.0356(11) 0.0253(10) -0.0069(9) -0.0144(9) -0.0131(9)
F2 0.0331(11) 0.0344(11) 0.0142(9) -0.0065(8) -0.0034(8) -0.0054(9)
F3 0.0244(10) 0.0329(11) 0.0170(9) 0.0053(8) -0.0064(7) -0.0019(8)
F4 0.0193(9) 0.0396(12) 0.0310(11) 0.0118(9) -0.0094(8) -0.0064(8)
N1 0.0134(12) 0.0203(13) 0.0121(12) -0.0014(10) -0.0035(10) -0.0030(10)
N2 0.0141(12) 0.0196(13) 0.0103(12) -0.0026(10) -0.0022(9) -0.0033(10)
N3 0.0126(12) 0.0173(12) 0.0103(12) 0.0002(10) -0.0047(9) -0.0059(10)
N4 0.0126(12) 0.0168(13) 0.0106(12) -0.0010(10) -0.0037(10) -0.0028(9)
N5 0.0201(13) 0.0310(15) 0.0134(12) -0.0006(11) -0.0038(10) -0.0061(11)
N6 0.0279(15) 0.0403(18) 0.0169(13) 0.0009(13) -0.0065(12) -0.0009(13)
O1 0.0177(10) 0.0244(11) 0.0091(9) -0.0006(8) -0.0027(8) -0.0056(9)
O2 0.0285(12) 0.0380(14) 0.0134(10) -0.0071(10) -0.0041(9) -0.0070(11)
O3 0.0171(10) 0.0206(11) 0.0122(9) -0.0001(8) -0.0046(8) -0.0029(8)
O4 0.0339(14) 0.0447(15) 0.0193(12) 0.0089(11) -0.0090(10) -0.0058(12)

loop_
_atom_type_symbol
_atom_type_description
_atom_type_scat_dispersion_real
_atom_type_scat_dispersion_imag
_atom_type_scat_source
C C 0.0033 0.0016 'International Tables Vol C Tables 4.2.6.8 and 6.1.1.4'
H H 0.0000 0.0000 'International Tables Vol C Tables 4.2.6.8 and 6.1.1.4'
B B 0.0013 0.0007 'International Tables Vol C Tables 4.2.6.8 and 6.1.1.4'
N N 0.0061 0.0033 'International Tables Vol C Tables 4.2.6.8 and 6.1.1.4'
O O 0.0106 0.0060 'International Tables Vol C Tables 4.2.6.8 and 6.1.1.4'
F F 0.0171 0.0103 'International Tables Vol C Tables 4.2.6.8 and 6.1.1.4'
Cr Cr 0.3209 0.6236 'International Tables Vol C Tables 4.2.6.8 and 6.1.1.4'
Cl Cl 0.1484 0.1585 'International Tables Vol C Tables 4.2.6.8 and 6.1.1.4'

loop_
_geom_angle_atom_site_label_1
_geom_angle_atom_site_label_2
_geom_angle_atom_site_label_3
_geom_angle
_geom_angle_site_symmetry_1
_geom_angle_site_symmetry_3
F1 B1 F2 109.9(3) . .
F1 B1 F4 110.2(3) . .
F2 B1 F4 108.0(3) . .
F1 B1 F3 108.5(3) . .
F2 B1 F3 110.9(3) . .
F4 B1 F3 109.4(3) . .
C2 C1 H1A 109.5 . .
C2 C1 H1B 109.5 . .
H1A C1 H1B 109.5 . .
C2 C1 H1C 109.5 . .
H1A C1 H1C 109.5 . .
H1B C1 H1C 109.5 . .
N1 C2 C6 110.1(2) . 2_666
N1 C2 C1 111.7(2) . .
C6 C2 C1 110.4(3) 2_666 .
N1 C2 H2A 108.2 . .
C6 C2 H2A 108.2 2_666 .
C1 C2 H2A 108.2 . .
N1 C3 C4 109.3(2) . .
N1 C3 H3A 109.8 . .
C4 C3 H3A 109.8 . .
N1 C3 H3B 109.8 . .
C4 C3 H3B 109.8 . .
H3A C3 H3B 108.3 . .
N2 C4 C3 109.2(2) . .
N2 C4 H4A 109.8 . .
C3 C4 H4A 109.8 . .
N2 C4 H4B 109.8 . .
C3 C4 H4B 109.8 . .
H4A C4 H4B 108.3 . .
N2 C5 C7 111.9(2) . .
N2 C5 C6 110.2(2) . .
C7 C5 C6 112.8(2) . .
N2 C5 H5 107.2 . .
C7 C5 H5 107.2 . .
C6 C5 H5 107.2 . .
C2 C6 C5 116.5(2) 2_666 .
C2 C6 H6A 108.2 2_666 .
C5 C6 H6A 108.2 . .
C2 C6 H6B 108.2 2_666 .
C5 C6 H6B 108.2 . .
H6A C6 H6B 107.3 . .
C12 C7 C8 118.4(3) . .
C12 C7 C5 120.2(3) . .
C8 C7 C5 121.4(3) . .
C9 C8 C7 120.6(3) . .
C9 C8 H8 119.7 . .
C7 C8 H8 119.7 . .
C10 C9 C8 120.4(4) . .
C10 C9 H9 119.8 . .
C8 C9 H9 119.8 . .
C11 C10 C9 119.6(3) . .
C11 C10 H10 120.2 . .
C9 C10 H10 120.2 . .
C10 C11 C12 120.1(4) . .
C10 C11 H11 120.0 . .
C12 C11 H11 120.0 . .
C7 C12 C11 120.8(3) . .
C7 C12 H12 119.6 . .
C11 C12 H12 119.6 . .
N3 C13 C18 108.6(2) . 2_765
N3 C13 H13A 110.0 . .
C18 C13 H13A 110.0 2_765 .
N3 C13 H13B 110.0 . .
C18 C13 H13B 110.0 2_765 .
H13A C13 H13B 108.3 . .
N3 C14 C17 112.3(2) . .
N3 C14 C15 109.6(2) . .
C17 C14 C15 110.4(2) . .
N3 C14 H14 108.2 . .
C17 C14 H14 108.2 . .
C15 C14 H14 108.2 . .
C16 C15 C14 115.1(2) . .
C16 C15 H15A 108.5 . .
C14 C15 H15A 108.5 . .
C16 C15 H15B 108.5 . .
C14 C15 H15B 108.5 . .
H15A C15 H15B 107.5 . .
N4 C16 C15 109.4(2) . .
N4 C16 C19 111.9(2) . .
C15 C16 C19 113.2(2) . .
N4 C16 H16 107.4 . .
C15 C16 H16 107.4 . .
C19 C16 H16 107.4 . .
C14 C17 H17A 109.5 . .
C14 C17 H17B 109.5 . .
H17A C17 H17B 109.5 . .
C14 C17 H17C 109.5 . .
H17A C17 H17C 109.5 . .
H17B C17 H17C 109.5 . .
N4 C18 C13 109.3(2) . 2_765
N4 C18 H18A 109.8 . .
C13 C18 H18A 109.8 2_765 .
N4 C18 H18B 109.8 . .
C13 C18 H18B 109.8 2_765 .
H18A C18 H18B 108.3 . .
C24 C19 C20 118.7(3) . .
C24 C19 C16 119.3(3) . .
C20 C19 C16 122.0(3) . .
C21 C20 C19 120.2(3) . .
C21 C20 H20 119.9 . .
C19 C20 H20 119.9 . .
C22 C21 C20 120.3(3) . .
C22 C21 H21 119.9 . .
C20 C21 H21 119.9 . .
C23 C22 C21 119.8(3) . .
C23 C22 H22 120.1 . .
C21 C22 H22 120.1 . .
C22 C23 C24 119.9(3) . .
C22 C23 H23 120.0 . .
C24 C23 H23 120.0 . .
C19 C24 C23 121.1(3) . .
C19 C24 H24 119.5 . .
C23 C24 H24 119.5 . .
Cl1 C25 Cl2 113.2(2) . .
Cl1 C25 H25A 108.9 . .
Cl2 C25 H25A 108.9 . .
Cl1 C25 H25B 108.9 . .
Cl2 C25 H25B 108.9 . .
H25A C25 H25B 107.8 . .
O1 Cr1 O1 180.0 2_666 .
O1 Cr1 N1 90.06(9) 2_666 2_666
O1 Cr1 N1 89.94(9) . 2_666
O1 Cr1 N1 89.94(9) 2_666 .
O1 Cr1 N1 90.07(9) . .
N1 Cr1 N1 180.0 2_666 .
O1 Cr1 N2 94.51(9) 2_666 2_666
O1 Cr1 N2 85.49(9) . 2_666
N1 Cr1 N2 86.28(10) 2_666 2_666
N1 Cr1 N2 93.72(10) . 2_666
O1 Cr1 N2 85.49(9) 2_666 .
O1 Cr1 N2 94.51(9) . .
N1 Cr1 N2 93.72(10) 2_666 .
N1 Cr1 N2 86.28(10) . .
N2 Cr1 N2 180.0 2_666 .
O3 Cr2 O3 180.00(8) . 2_765
O3 Cr2 N3 93.41(9) . .
O3 Cr2 N3 86.59(9) 2_765 .
O3 Cr2 N3 86.59(9) . 2_765
O3 Cr2 N3 93.41(9) 2_765 2_765
N3 Cr2 N3 180.0 . 2_765
O3 Cr2 N4 89.45(9) . 2_765
O3 Cr2 N4 90.55(9) 2_765 2_765
N3 Cr2 N4 85.83(9) . 2_765
N3 Cr2 N4 94.17(9) 2_765 2_765
O3 Cr2 N4 90.55(9) . .
O3 Cr2 N4 89.45(9) 2_765 .
N3 Cr2 N4 94.17(9) . .
N3 Cr2 N4 85.83(9) 2_765 .
N4 Cr2 N4 180.0 2_765 .
C3 N1 C2 113.4(2) . .
C3 N1 Cr1 105.17(17) . .
C2 N1 Cr1 117.48(18) . .
C3 N1 H1 108(3) . .
C2 N1 H1 110(3) . .
Cr1 N1 H1 102(3) . .
C4 N2 C5 113.8(2) . .
C4 N2 Cr1 105.01(17) . .
C5 N2 Cr1 117.02(17) . .
C4 N2 H2 103(2) . .
C5 N2 H2 108(2) . .
Cr1 N2 H2 109(2) . .
C13 N3 C14 113.5(2) . .
C13 N3 Cr2 105.55(17) . .
C14 N3 Cr2 117.49(17) . .
C13 N3 H3 107(2) . .
C14 N3 H3 107(2) . .
Cr2 N3 H3 106(2) . .
C18 N4 C16 113.6(2) . .
C18 N4 Cr2 105.28(17) . .
C16 N4 Cr2 115.15(17) . .
C18 N4 H4 108(2) . .
C16 N4 H4 103(2) . .
Cr2 N4 H4 112(2) . .
O2 N5 O1 113.3(2) . .
O4 N6 O3 114.0(3) . .
N5 O1 Cr1 121.69(18) . .
N6 O3 Cr2 120.13(18) . .

loop_
_geom_bond_atom_site_label_1
_geom_bond_atom_site_label_2
_geom_bond_distance
_geom_bond_site_symmetry_2
B1 F1 1.391(4) .
B1 F2 1.391(4) .
B1 F4 1.394(4) .
B1 F3 1.396(4) .
C1 C2 1.527(4) .
C1 H1A 0.9800 .
C1 H1B 0.9800 .
C1 H1C 0.9800 .
C2 N1 1.500(4) .
C2 C6 1.526(4) 2_666
C2 H2A 1.0000 .
C3 N1 1.487(4) .
C3 C4 1.514(4) .
C3 H3A 0.9900 .
C3 H3B 0.9900 .
C4 N2 1.491(4) .
C4 H4A 0.9900 .
C4 H4B 0.9900 .
C5 N2 1.498(4) .
C5 C7 1.517(4) .
C5 C6 1.527(4) .
C5 H5 1.0000 .
C6 C2 1.526(4) 2_666
C6 H6A 0.9900 .
C6 H6B 0.9900 .
C7 C12 1.386(4) .
C7 C8 1.387(4) .
C8 C9 1.380(5) .
C8 H8 0.9500 .
C9 C10 1.379(6) .
C9 H9 0.9500 .
C10 C11 1.373(6) .
C10 H10 0.9500 .
C11 C12 1.387(5) .
C11 H11 0.9500 .
C12 H12 0.9500 .
C13 N3 1.494(3) .
C13 C18 1.512(4) 2_765
C13 H13A 0.9900 .
C13 H13B 0.9900 .
C14 N3 1.503(4) .
C14 C17 1.518(4) .
C14 C15 1.538(4) .
C14 H14 1.0000 .
C15 C16 1.522(4) .
C15 H15A 0.9900 .
C15 H15B 0.9900 .
C16 N4 1.506(4) .
C16 C19 1.523(4) .
C16 H16 1.0000 .
C17 H17A 0.9800 .
C17 H17B 0.9800 .
C17 H17C 0.9800 .
C18 N4 1.490(3) .
C18 C13 1.512(4) 2_765
C18 H18A 0.9900 .
C18 H18B 0.9900 .
C19 C24 1.387(4) .
C19 C20 1.392(4) .
C20 C21 1.390(4) .
C20 H20 0.9500 .
C21 C22 1.386(5) .
C21 H21 0.9500 .
C22 C23 1.375(5) .
C22 H22 0.9500 .
C23 C24 1.387(5) .
C23 H23 0.9500 .
C24 H24 0.9500 .
C25 Cl1 1.741(4) .
C25 Cl2 1.760(4) .
C25 H25A 0.9900 .
C25 H25B 0.9900 .
Cr1 O1 1.9616(19) 2_666
Cr1 O1 1.9616(19) .
Cr1 N1 2.071(2) 2_666
Cr1 N1 2.071(2) .
Cr1 N2 2.075(2) 2_666
Cr1 N2 2.075(2) .
Cr2 O3 1.9708(19) .
Cr2 O3 1.9708(19) 2_765
Cr2 N3 2.074(2) .
Cr2 N3 2.074(2) 2_765
Cr2 N4 2.076(2) 2_765
Cr2 N4 2.076(2) .
N1 H1 0.72(4) .
N2 H2 0.81(4) .
N3 H3 0.81(3) .
N4 H4 0.74(3) .
N5 O2 1.218(3) .
N5 O1 1.313(3) .
N6 O4 1.214(3) .
N6 O3 1.316(3) .

loop_
_geom_torsion_atom_site_label_1
_geom_torsion_atom_site_label_2
_geom_torsion_atom_site_label_3
_geom_torsion_atom_site_label_4
_geom_torsion
_geom_torsion_site_symmetry_1
_geom_torsion_site_symmetry_4
N1 C3 C4 N2 -57.1(3) . .
N2 C5 C6 C2 72.7(3) . 2_666
C7 C5 C6 C2 -161.4(2) . 2_666
N2 C5 C7 C12 -96.6(3) . .
C6 C5 C7 C12 138.4(3) . .
N2 C5 C7 C8 83.5(3) . .
C6 C5 C7 C8 -41.4(4) . .
C12 C7 C8 C9 0.1(5) . .
C5 C7 C8 C9 180.0(3) . .
C7 C8 C9 C10 -0.4(6) . .
C8 C9 C10 C11 1.0(6) . .
C9 C10 C11 C12 -1.3(6) . .
C8 C7 C12 C11 -0.5(5) . .
C5 C7 C12 C11 179.7(3) . .
C10 C11 C12 C7 1.1(6) . .
N3 C14 C15 C16 73.3(3) . .
C17 C14 C15 C16 -162.6(3) . .
C14 C15 C16 N4 -76.9(3) . .
C14 C15 C16 C19 157.6(2) . .
N4 C16 C19 C24 94.7(3) . .
C15 C16 C19 C24 -141.2(3) . .
N4 C16 C19 C20 -84.1(3) . .
C15 C16 C19 C20 40.1(4) . .
C24 C19 C20 C21 -0.2(5) . .
C16 C19 C20 C21 178.6(3) . .
C19 C20 C21 C22 -0.5(5) . .
C20 C21 C22 C23 0.4(5) . .
C21 C22 C23 C24 0.3(5) . .
C20 C19 C24 C23 0.9(5) . .
C16 C19 C24 C23 -177.9(3) . .
C22 C23 C24 C19 -1.0(5) . .
C4 C3 N1 C2 170.9(2) . .
C4 C3 N1 Cr1 41.2(3) . .
C6 C2 N1 C3 -178.6(2) 2_666 .
C1 C2 N1 C3 58.4(3) . .
C6 C2 N1 Cr1 -55.4(3) 2_666 .
C1 C2 N1 Cr1 -178.4(2) . .
C3 C4 N2 C5 170.1(2) . .
C3 C4 N2 Cr1 40.8(2) . .
C7 C5 N2 C4 54.6(3) . .
C6 C5 N2 C4 -179.0(2) . .
C7 C5 N2 Cr1 177.46(18) . .
C6 C5 N2 Cr1 -56.1(3) . .
C18 C13 N3 C14 171.3(2) 2_765 .
C18 C13 N3 Cr2 41.2(2) 2_765 .
C17 C14 N3 C13 58.7(3) . .
C15 C14 N3 C13 -178.2(2) . .
C17 C14 N3 Cr2 -177.51(19) . .
C15 C14 N3 Cr2 -54.4(3) . .
C13 C18 N4 C16 -168.4(2) 2_765 .
C13 C18 N4 Cr2 -41.5(2) 2_765 .
C15 C16 N4 C18 -178.8(2) . .
C19 C16 N4 C18 -52.6(3) . .
C15 C16 N4 Cr2 59.7(3) . .
C19 C16 N4 Cr2 -174.04(19) . .
O2 N5 O1 Cr1 -179.08(19) . .
O4 N6 O3 Cr2 177.1(2) . .
